data_7027005
loop_
_publ_author_name
'Bouwman, Elisabeth'
'Henderson, Richard K.'
'Powell, Annie K.'
'Reedijk, Jan'
'Smeets, Wilberth J. J.'
'Spek, Anthony L.'
'Veldman, Nora'
'Wocadlo, Sigrid'

_publ_section_title
;
 Anion dependent deprotection of a thioether group in Schiff base NS2
 ligands results in new mononuclear and dinuclear thiolato nickel
 complexes
;
_journal_issue 20
_journal_name_full 'Journal of the Chemical Society, Dalton Transactions'
_journal_page_first 3495
_journal_paper_doi 10.1039/a805428b
_journal_year 1998
_chemical_compound_source 'see text'
_chemical_formula_moiety 'C18 H18 N2 Ni2 S4'
_chemical_formula_sum 'C18 H18 N2 Ni2 S4'
_chemical_formula_weight 508.00
_chemical_name_systematic
;
 ?
;
_space_group_IT_number 14
_symmetry_cell_setting monoclinic
_symmetry_space_group_name_Hall '-P 2ybc'
_symmetry_space_group_name_H-M 'P 1 21/c 1'
_cell_angle_alpha 90
_cell_angle_beta 108.68(2)
_cell_angle_gamma 90
_cell_formula_units_Z 4
_cell_length_a 15.049(4)
_cell_length_b 10.554(2)
_cell_length_c 12.921(4)
_cell_measurement_temperature 150
_cell_volume 1944.1(9)
_computing_cell_refinement 'SET4 (de Boer & Duisenberg, 1984)'
_computing_data_collection 'Locally modified CAD4-Version 5 Software'
_computing_data_reduction 'HELENA (Spek, 1997)'
_computing_publication_material 'PLATON (Spek, 1990)'
_computing_structure_refinement 'SHELXL-97 (Sheldrick, 1997)'
_diffrn_ambient_temperature 150
_diffrn_measurement_device_type CAD4T
_diffrn_measurement_method omega-scan
_diffrn_radiation_monochromator graphite
_diffrn_radiation_source 'Rotating Anode'
_diffrn_radiation_type 'Mo K\a'
_diffrn_radiation_wavelength 0.71073
_diffrn_reflns_av_R_equivalents 0.0650
_diffrn_reflns_av_sigmaI/netI 0.1375
_diffrn_reflns_limit_h_max 19
_diffrn_reflns_limit_h_min -18
_diffrn_reflns_limit_k_max 13
_diffrn_reflns_limit_k_min 0
_diffrn_reflns_limit_l_max 11
_diffrn_reflns_limit_l_min -16
_diffrn_reflns_number 6385
_diffrn_reflns_theta_max 27.58
_diffrn_reflns_theta_min 1.43
_exptl_absorpt_coefficient_mu 2.37
_exptl_absorpt_correction_T_max 1.000
_exptl_absorpt_correction_T_min 0.354
_exptl_absorpt_correction_type empirical
_exptl_absorpt_process_details PLATON/DELABS
_exptl_crystal_colour brown
_exptl_crystal_density_diffrn 1.736
_exptl_crystal_density_method 'Not Measured'
_exptl_crystal_F_000 1040
_exptl_crystal_size_max 0.63
_exptl_crystal_size_mid 0.25
_exptl_crystal_size_min 0.03
_refine_diff_density_max 0.718
_refine_diff_density_min -0.861
_refine_diff_density_rms 0.156
_refine_ls_abs_structure_details none
_refine_ls_abs_structure_Flack none
_refine_ls_extinction_method none
_refine_ls_goodness_of_fit_ref 1.026
_refine_ls_hydrogen_treatment 'H-atom refinement: see text '
_refine_ls_matrix_type full
_refine_ls_number_parameters 235
_refine_ls_number_reflns 4495
_refine_ls_number_restraints 0
_refine_ls_restrained_S_all 1.026
_refine_ls_R_factor_all 0.1415
_refine_ls_R_factor_gt 0.0682
_refine_ls_shift/su_max 0.000
_refine_ls_shift/su_mean 0.000
_refine_ls_structure_factor_coef Fsqd
_refine_ls_weighting_details 'w = 1/[s^2^(Fo^2^)+(0.0607P)^2^+0.7475P] where P=(Fo^2^+2Fc^2^)/3'
_refine_ls_weighting_scheme calc
_refine_ls_wR_factor_gt 0.1339
_refine_ls_wR_factor_ref 0.1674
_reflns_number_gt 2538
_reflns_number_total 4495
_reflns_threshold_expression I>2sigma(I)
_cod_data_source_file 805428bsup1.cif
_cod_data_source_block s1367a
_cod_depositor_comments
;
The following automatic conversions were performed:

'_symmetry_cell_setting' value 'Monoclinic' changed to 'monoclinic'
according to /home/saulius/struct/CIF-dictionaries/cif_core.dic
dictionary named 'cif_core.dic' version 2.4.2 from
2011-04-26.

'_exptl_absorpt_correction_type' value 'Empirical'
changed to 'empirical' according to
/home/saulius/struct/CIF-dictionaries/cif_core.dic dictionary named
'cif_core.dic' version 2.4.2 from 2011-04-26.

Automatic conversion script
Id: cif_fix_values 1891 2012-01-12 08:04:46Z andrius 
;
_cod_original_sg_symbol_H-M 'P 21/c'
_cod_database_code 7027005

loop_
_symmetry_equiv_pos_as_xyz
x,y,z
-x,1/2+y,1/2-z
-x,-y,-z
x,1/2-y,1/2+z

loop_
_atom_site_aniso_label
_atom_site_aniso_U_11
_atom_site_aniso_U_22
_atom_site_aniso_U_33
_atom_site_aniso_U_23
_atom_site_aniso_U_13
_atom_site_aniso_U_12
Ni1 0.0268(5) 0.0250(5) 0.0204(5) 0.0003(4) 0.0054(4) 0.0012(4)
Ni2 0.0281(5) 0.0246(5) 0.0227(5) -0.0010(4) 0.0105(4) 0.0000(4)
S1 0.0434(12) 0.0252(9) 0.0298(10) 0.0042(8) 0.0161(9) 0.0033(9)
S2 0.0259(10) 0.0283(10) 0.0264(9) -0.0061(8) 0.0029(8) -0.0001(8)
S3 0.0232(10) 0.0287(10) 0.0387(10) 0.0078(8) 0.0149(9) 0.0032(8)
S4 0.0416(12) 0.0323(10) 0.0228(9) 0.0027(8) 0.0131(8) 0.0041(9)
N18 0.021(3) 0.026(3) 0.027(3) -0.001(3) 0.006(3) 0.000(3)
N28 0.032(4) 0.029(3) 0.022(3) -0.006(3) 0.016(3) -0.003(3)
C11 0.027(4) 0.026(4) 0.022(4) 0.001(3) 0.004(3) 0.004(3)
C12 0.023(4) 0.028(4) 0.021(3) -0.001(3) 0.005(3) 0.003(3)
C13 0.027(4) 0.033(4) 0.039(4) -0.006(4) 0.011(4) 0.000(3)
C14 0.034(5) 0.042(5) 0.036(5) -0.010(4) 0.010(4) 0.003(4)
C15 0.026(4) 0.031(4) 0.050(5) -0.005(4) 0.002(4) 0.004(3)
C16 0.026(4) 0.026(4) 0.033(4) 0.003(3) 0.006(3) 0.002(3)
C17 0.015(4) 0.028(4) 0.029(4) 0.005(3) 0.007(3) 0.002(3)
C19 0.022(4) 0.028(4) 0.040(4) 0.002(3) 0.010(3) -0.002(3)
C20 0.020(4) 0.030(4) 0.039(4) 0.002(3) 0.012(3) 0.002(3)
C21 0.037(5) 0.026(4) 0.025(4) -0.001(3) 0.017(3) 0.005(3)
C22 0.032(4) 0.031(4) 0.024(4) -0.007(3) 0.009(3) -0.003(3)
C23 0.029(4) 0.041(5) 0.031(4) -0.007(4) 0.012(3) -0.006(4)
C24 0.034(5) 0.049(5) 0.030(4) -0.010(4) 0.002(4) 0.003(4)
C25 0.043(5) 0.037(4) 0.021(4) 0.002(3) 0.008(4) 0.010(4)
C26 0.027(4) 0.038(4) 0.027(4) -0.003(3) 0.017(3) 0.006(3)
C27 0.032(4) 0.030(4) 0.031(4) -0.006(3) 0.017(3) -0.004(3)
C29 0.044(5) 0.035(5) 0.033(4) 0.000(4) 0.020(4) 0.001(4)
C30 0.051(5) 0.025(4) 0.039(5) 0.008(3) 0.026(4) -0.003(4)

loop_
_atom_site_label
_atom_site_thermal_displace_type
_atom_site_fract_x
_atom_site_fract_y
_atom_site_fract_z
_atom_site_occupancy
_atom_site_U_iso_or_equiv
Ni1 Uani 0.33404(7) 0.13891(8) 0.54221(7) 1.000 0.0246(3)
Ni2 Uani 0.19382(6) 0.31710(9) 0.53800(7) 1.000 0.0246(3)
S1 Uani 0.30407(15) -0.0587(2) 0.5207(2) 1.000 0.0318(6)
S2 Uani 0.34584(13) 0.3436(2) 0.57502(15) 1.000 0.0282(6)
S3 Uani 0.16359(13) 0.4655(2) 0.4195(2) 1.000 0.0290(6)
S4 Uani 0.24827(14) 0.1580(2) 0.65012(15) 1.000 0.0316(6)
N18 Uani 0.4038(4) 0.1564(5) 0.4455(5) 1.000 0.0251(17)
N28 Uani 0.0703(4) 0.2645(6) 0.5215(5) 1.000 0.0259(19)
C11 Uani 0.3381(5) -0.1217(7) 0.4166(6) 1.000 0.026(2)
C12 Uani 0.3900(5) -0.0546(7) 0.3602(5) 1.000 0.024(2)
C13 Uani 0.4144(5) -0.1164(7) 0.2765(6) 1.000 0.033(2)
C14 Uani 0.3856(5) -0.2376(8) 0.2459(7) 1.000 0.038(3)
C15 Uani 0.3327(5) -0.3024(8) 0.2986(7) 1.000 0.038(3)
C16 Uani 0.3088(5) -0.2453(7) 0.3823(6) 1.000 0.029(2)
C17 Uani 0.4204(5) 0.0745(7) 0.3800(6) 1.000 0.024(2)
C19 Uani 0.4465(5) 0.2825(7) 0.4455(6) 1.000 0.030(2)
C20 Uani 0.3793(5) 0.3844(7) 0.4562(6) 1.000 0.029(2)
C21 Uani 0.0441(5) 0.4837(7) 0.3577(6) 1.000 0.028(3)
C22 Uani -0.0263(5) 0.4121(7) 0.3811(6) 1.000 0.029(2)
C23 Uani -0.1217(5) 0.4395(8) 0.3242(6) 1.000 0.033(3)
C24 Uani -0.1466(6) 0.5316(8) 0.2484(6) 1.000 0.040(3)
C25 Uani -0.0782(6) 0.6017(8) 0.2221(6) 1.000 0.034(3)
C26 Uani 0.0162(5) 0.5791(7) 0.2769(6) 1.000 0.029(2)
C27 Uani -0.0095(5) 0.3102(7) 0.4576(6) 1.000 0.029(2)
C29 Uani 0.0630(6) 0.1576(7) 0.5927(7) 1.000 0.036(3)
C30 Uani 0.1409(5) 0.0647(7) 0.6040(7) 1.000 0.036(3)
H13 Uiso 0.4515(5) -0.0731(7) 0.2406(6) 1.000 0.0390
H14 Uiso 0.4020(5) -0.2772(8) 0.1885(7) 1.000 0.0450
H15 Uiso 0.3127(5) -0.3866(8) 0.2772(7) 1.000 0.0450
H16 Uiso 0.2718(5) -0.2906(7) 0.4172(6) 1.000 0.0350
H17 Uiso 0.4584(5) 0.1040(7) 0.3389(6) 1.000 0.0290
H19A Uiso 0.4611(5) 0.2945(7) 0.3768(6) 1.000 0.0360
H19B Uiso 0.5057(5) 0.2884(7) 0.5072(6) 1.000 0.0360
H20A Uiso 0.3234(5) 0.3871(7) 0.3899(6) 1.000 0.0350
H20B Uiso 0.4102(5) 0.4684(7) 0.4661(6) 1.000 0.0350
H23 Uiso -0.1692(5) 0.3915(8) 0.3399(6) 1.000 0.0400
H24 Uiso -0.2111(6) 0.5490(8) 0.2127(6) 1.000 0.0470
H25 Uiso -0.0961(6) 0.6647(8) 0.1668(6) 1.000 0.0410
H26 Uiso 0.0625(5) 0.6283(7) 0.2598(6) 1.000 0.0350
H27 Uiso -0.0641(5) 0.2695(7) 0.4631(6) 1.000 0.0350
H29A Uiso 0.0018(6) 0.1146(7) 0.5609(7) 1.000 0.0430
H29B Uiso 0.0663(6) 0.1901(7) 0.6657(7) 1.000 0.0430
H30A Uiso 0.1343(5) 0.0238(7) 0.5330(7) 1.000 0.0430
H30B Uiso 0.1407(5) -0.0017(7) 0.6580(7) 1.000 0.0430

loop_
_atom_type_symbol
_atom_type_description
_atom_type_scat_dispersion_real
_atom_type_scat_dispersion_imag
_atom_type_scat_source
S S 0.1246 0.1234 'International Tables Vol C Tables 4.2.6.8 and 6.1.1.4'
Ni Ni 0.3393 1.1124 'International Tables Vol C Tables 4.2.6.8 and 6.1.1.4'
N N 0.0061 0.0033 'International Tables Vol C Tables 4.2.6.8 and 6.1.1.4'
H H 0.0000 0.0000 'International Tables Vol C Tables 4.2.6.8 and 6.1.1.4'
C C 0.0033 0.0016 'International Tables Vol C Tables 4.2.6.8 and 6.1.1.4'

loop_
_geom_angle_atom_site_label_1
_geom_angle_atom_site_label_2
_geom_angle_atom_site_label_3
_geom_angle
_geom_angle_publ_flag
Ni2 Ni1 S1 121.66(8) yes
Ni2 Ni1 S2 50.25(6) yes
Ni2 Ni1 S4 50.22(6) yes
Ni2 Ni1 N18 119.75(18) yes
S1 Ni1 S2 170.71(10) yes
S1 Ni1 S4 91.70(10) yes
S1 Ni1 N18 98.57(18) yes
S2 Ni1 S4 79.31(8) yes
S2 Ni1 N18 90.22(17) yes
S4 Ni1 N18 168.92(18) yes
Ni1 Ni2 S2 50.18(6) yes
Ni1 Ni2 S3 119.36(7) yes
Ni1 Ni2 S4 50.03(6) yes
Ni1 Ni2 N28 120.8(2) yes
S2 Ni2 S3 91.75(9) yes
S2 Ni2 S4 79.14(9) yes
S2 Ni2 N28 168.8(2) yes
S3 Ni2 S4 169.15(10) yes
S3 Ni2 N28 99.1(2) yes
S4 Ni2 N28 89.7(2) yes
Ni1 S1 C11 112.1(3) yes
Ni1 S2 Ni2 79.57(8) yes
Ni1 S2 C20 95.6(3) yes
Ni2 S2 C20 113.4(3) yes
Ni2 S3 C21 111.3(3) yes
Ni1 S4 Ni2 79.75(8) yes
Ni1 S4 C30 112.6(3) yes
Ni2 S4 C30 95.3(3) yes
Ni1 N18 C17 129.6(5) yes
Ni1 N18 C19 115.1(4) yes
C17 N18 C19 115.4(6) yes
Ni2 N28 C27 129.3(5) yes
Ni2 N28 C29 114.9(5) yes
C27 N28 C29 115.8(7) yes
S1 C11 C12 124.1(6) yes
S1 C11 C16 117.7(6) yes
C12 C11 C16 118.1(7) no
C11 C12 C13 119.1(7) no
C11 C12 C17 125.5(7) no
C13 C12 C17 115.5(7) no
C12 C13 C14 121.2(7) no
C13 C14 C15 120.0(8) no
C14 C15 C16 120.3(8) no
C11 C16 C15 121.2(7) no
N18 C17 C12 129.5(7) yes
N18 C19 C20 109.7(6) yes
S2 C20 C19 106.5(5) yes
S3 C21 C22 125.7(6) yes
S3 C21 C26 116.1(6) yes
C22 C21 C26 118.3(7) no
C21 C22 C23 119.0(7) no
C21 C22 C27 125.0(7) no
C23 C22 C27 116.0(7) no
C22 C23 C24 121.7(8) no
C23 C24 C25 120.4(8) no
C24 C25 C26 119.9(7) no
C21 C26 C25 120.8(7) no
N28 C27 C22 129.5(7) yes
N28 C29 C30 110.3(7) yes
S4 C30 C29 105.2(5) yes
C12 C13 H13 119.4(8) no
C14 C13 H13 119.4(9) no
C13 C14 H14 120.0(9) no
C15 C14 H14 120.1(10) no
C14 C15 H15 119.8(10) no
C16 C15 H15 119.8(9) no
C11 C16 H16 119.4(9) no
C15 C16 H16 119.4(9) no
N18 C17 H17 115.2(8) no
C12 C17 H17 115.3(8) no
N18 C19 H19A 109.7(8) no
N18 C19 H19B 109.6(8) no
C20 C19 H19A 109.8(8) no
C20 C19 H19B 109.7(8) no
H19A C19 H19B 108.3(10) no
S2 C20 H20A 110.5(7) no
S2 C20 H20B 110.4(7) no
C19 C20 H20A 110.4(8) no
C19 C20 H20B 110.4(8) no
H20A C20 H20B 108.6(9) no
C22 C23 H23 119.1(9) no
C24 C23 H23 119.2(9) no
C23 C24 H24 119.8(10) no
C25 C24 H24 119.9(9) no
C24 C25 H25 120.1(10) no
C26 C25 H25 120.0(10) no
C21 C26 H26 119.6(9) no
C25 C26 H26 119.6(9) no
N28 C27 H27 115.2(8) no
C22 C27 H27 115.3(9) no
N28 C29 H29A 109.6(9) no
N28 C29 H29B 109.7(8) no
C30 C29 H29A 109.6(8) no
C30 C29 H29B 109.6(9) no
H29A C29 H29B 108.1(11) no
S4 C30 H30A 110.7(8) no
S4 C30 H30B 110.8(8) no
C29 C30 H30A 110.6(9) no
C29 C30 H30B 110.7(9) no
H30A C30 H30B 108.8(9) no

loop_
_geom_bond_atom_site_label_1
_geom_bond_atom_site_label_2
_geom_bond_distance
_geom_bond_publ_flag
Ni1 Ni2 2.8141(16) yes
Ni1 S1 2.133(2) yes
Ni1 S2 2.198(2) yes
Ni1 S4 2.192(2) yes
Ni1 N18 1.881(6) yes
Ni2 S2 2.200(2) yes
Ni2 S3 2.135(3) yes
Ni2 S4 2.198(2) yes
Ni2 N28 1.886(6) yes
S1 C11 1.719(8) yes
S2 C20 1.814(8) yes
S3 C21 1.729(8) yes
S4 C30 1.822(8) yes
N18 C17 1.289(9) yes
N18 C19 1.478(9) yes
N28 C27 1.312(10) yes
N28 C29 1.482(10) yes
C11 C12 1.417(11) no
C11 C16 1.403(10) no
C12 C13 1.409(10) no
C12 C17 1.434(10) no
C13 C14 1.368(11) no
C14 C15 1.383(12) no
C15 C16 1.383(11) no
C19 C20 1.513(11) no
C21 C22 1.411(11) no
C21 C26 1.414(10) no
C22 C23 1.417(11) no
C22 C27 1.427(10) no
C23 C24 1.345(11) no
C24 C25 1.395(13) no
C25 C26 1.390(12) no
C29 C30 1.499(12) no
C13 H13 0.950(11) no
C14 H14 0.950(12) no
C15 H15 0.950(12) no
C16 H16 0.950(11) no
C17 H17 0.949(11) no
C19 H19A 0.989(11) no
C19 H19B 0.989(11) no
C20 H20A 0.990(11) no
C20 H20B 0.990(11) no
C23 H23 0.950(11) no
C24 H24 0.950(13) no
C25 H25 0.950(11) no
C26 H26 0.950(11) no
C27 H27 0.950(11) no
C29 H29A 0.990(13) no
C29 H29B 0.990(12) no
C30 H30A 0.990(12) no
C30 H30B 0.990(11) no

loop_
_geom_contact_atom_site_label_1
_geom_contact_atom_site_label_2
_geom_contact_distance
_geom_contact_site_symmetry_2
_geom_contact_publ_flag
Ni1 C24 4.069(8) 2_545 no
Ni1 C17 4.167(8) 3_656 no
Ni1 C12 4.034(8) 3_656 no
Ni1 C13 3.768(8) 3_656 no
Ni2 C22 4.160(8) 3_566 no
Ni2 C25 4.102(8) 3_566 no
Ni2 C25 3.968(8) 2_545 no
Ni2 C24 3.454(8) 3_566 no
Ni2 C23 3.491(8) 3_566 no
Ni1 H13 3.602(8) 3_656 no
Ni1 H24 3.357(8) 2_545 no
Ni2 H25 3.043(8) 2_545 no
Ni2 H23 3.530(8) 3_566 no
Ni2 H24 3.450(8) 3_566 no
S1 C14 3.508(9) 4_545 no
S1 C24 3.652(8) 2_545 no
S1 H24 3.105(8) 2_545 no
S1 H30A 2.752(8) . no
S1 H14 2.797(9) 4_545 no
S3 H16 3.051(8) 1_565 no
S3 H20A 2.684(8) . no
S4 H20A 2.977(8) 4_555 no
N28 H25 2.790(10) 2_545 no
C11 C24 3.396(11) 2_545 no
C11 C19 3.586(11) 3_656 no
C12 C24 3.595(12) 2_545 no
C12 Ni1 4.034(8) 3_656 no
C13 Ni1 3.768(8) 3_656 no
C14 S1 3.508(9) 4_544 no
C17 Ni1 4.167(8) 3_656 no
C19 C11 3.586(11) 3_656 no
C21 C27 3.390(11) 3_566 no
C22 C27 3.536(10) 3_566 no
C22 Ni2 4.160(8) 3_566 no
C22 C22 3.457(10) 3_566 no
C23 Ni2 3.491(8) 3_566 no
C24 Ni2 3.454(8) 3_566 no
C24 S1 3.652(8) 2_555 no
C24 Ni1 4.069(8) 2_555 no
C24 C11 3.396(11) 2_555 no
C24 C12 3.595(12) 2_555 no
C25 C29 3.447(11) 3_566 no
C25 Ni2 4.102(8) 3_566 no
C25 Ni2 3.968(8) 2_555 no
C27 C22 3.536(10) 3_566 no
C27 C21 3.390(11) 3_566 no
C29 C25 3.447(11) 3_566 no
C11 H19B 2.847(11) 3_656 no
C11 H24 2.765(11) 2_545 no
C12 H24 2.776(12) 2_545 no
C15 H19B 2.885(11) 3_656 no
C16 H19B 2.736(11) 3_656 no
C17 H24 3.002(12) 2_545 no
C25 H29B 2.607(11) 3_566 no
C26 H29B 2.935(11) 3_566 no
C26 H30B 2.895(11) 4_554 no
C27 H25 3.017(12) 2_545 no
H13 H17 2.243(10) . no
H13 Ni1 3.602(8) 3_656 no
H14 H17 2.567(11) 2_645 no
H14 H19A 2.577(11) 2_645 no
H14 S1 2.797(9) 4_544 no
H16 S3 3.051(8) 1_545 no
H17 H13 2.243(10) . no
H17 H19A 2.067(10) . no
H17 H14 2.567(11) 2_655 no
H19A H17 2.067(10) . no
H19A H14 2.577(11) 2_655 no
H19B C11 2.847(11) 3_656 no
H19B C15 2.885(11) 3_656 no
H19B C16 2.736(11) 3_656 no
H20A S3 2.684(8) . no
H20A S4 2.977(8) 4_554 no
H23 H27 2.254(11) . no
H23 Ni2 3.530(8) 3_566 no
H24 Ni1 3.357(8) 2_555 no
H24 S1 3.105(8) 2_555 no
H24 C11 2.765(11) 2_555 no
H24 C12 2.776(12) 2_555 no
H24 C17 3.002(12) 2_555 no
H24 Ni2 3.450(8) 3_566 no
H25 Ni2 3.043(8) 2_555 no
H25 N28 2.790(10) 2_555 no
H25 C27 3.017(12) 2_555 no
H25 H29B 2.571(11) 3_566 no
H26 H30B 2.427(11) 4_554 no
H27 H23 2.254(11) . no
H27 H29A 2.110(11) . no
H29A H27 2.110(11) . no
H29A H30A 2.492(12) 3_556 no
H29B C25 2.607(11) 3_566 no
H29B C26 2.935(11) 3_566 no
H29B H25 2.571(11) 3_566 no
H30A S1 2.752(8) . no
H30A H29A 2.492(12) 3_556 no
H30B C26 2.895(11) 4_555 no
H30B H26 2.427(11) 4_555 no

loop_
_geom_hbond_atom_site_label_D
_geom_hbond_atom_site_label_H
_geom_hbond_atom_site_label_A
_geom_hbond_distance_DH
_geom_hbond_distance_HA
_geom_hbond_distance_DA
_geom_hbond_angle_DHA
_geom_hbond_site_symmetry_A
_geom_hbond_publ_flag
C14 H14 S1 0.950(12) 2.797(9) 3.508(9) 132.3(8) 4_544 yes
C20 H20A S3 0.990(11) 2.684(8) 3.242(8) 115.9(7) . yes
C30 H30A S1 0.990(12) 2.752(8) 3.252(8) 111.9(7) . yes

loop_
_geom_torsion_atom_site_label_1
_geom_torsion_atom_site_label_2
_geom_torsion_atom_site_label_3
_geom_torsion_atom_site_label_4
_geom_torsion
_geom_torsion_publ_flag
S1 Ni1 Ni2 S2 174.34(11) no
S1 Ni1 Ni2 S3 -120.71(12) no
S1 Ni1 Ni2 S4 62.09(11) no
S1 Ni1 Ni2 N28 2.5(2) no
S2 Ni1 Ni2 S3 64.95(10) no
S2 Ni1 Ni2 S4 -112.25(10) no
S2 Ni1 Ni2 N28 -171.9(2) no
S4 Ni1 Ni2 S2 112.25(10) no
S4 Ni1 Ni2 S3 177.20(11) no
S4 Ni1 Ni2 N28 -59.6(2) no
N18 Ni1 Ni2 S2 -62.0(2) no
N18 Ni1 Ni2 S3 3.0(2) no
N18 Ni1 Ni2 S4 -174.3(2) no
N18 Ni1 Ni2 N28 126.1(3) no
Ni2 Ni1 S1 C11 125.3(3) no
S4 Ni1 S1 C11 168.1(3) no
N18 Ni1 S1 C11 -7.8(4) no
Ni2 Ni1 S2 C20 -112.8(3) no
S4 Ni1 S2 Ni2 -46.37(7) no
S4 Ni1 S2 C20 -159.2(3) no
N18 Ni1 S2 Ni2 130.0(2) no
N18 Ni1 S2 C20 17.1(3) no
Ni2 Ni1 S4 C30 91.6(3) no
S1 Ni1 S4 Ni2 -131.20(9) no
S1 Ni1 S4 C30 -39.6(3) no
S2 Ni1 S4 Ni2 46.40(7) no
S2 Ni1 S4 C30 138.0(3) no
Ni2 Ni1 N18 C17 -129.0(6) no
Ni2 Ni1 N18 C19 51.6(5) no
S1 Ni1 N18 C17 5.2(7) no
S1 Ni1 N18 C19 -174.2(5) no
S2 Ni1 N18 C17 -171.8(7) no
S2 Ni1 N18 C19 8.8(5) no
Ni1 Ni2 S2 C20 91.6(3) no
S3 Ni2 S2 Ni1 -127.82(8) no
S3 Ni2 S2 C20 -36.2(3) no
S4 Ni2 S2 Ni1 46.24(7) no
S4 Ni2 S2 C20 137.8(3) no
Ni1 Ni2 S3 C21 134.3(3) no
S2 Ni2 S3 C21 178.5(3) no
N28 Ni2 S3 C21 1.1(3) no
Ni1 Ni2 S4 C30 -112.0(3) no
S2 Ni2 S4 Ni1 -46.37(7) no
S2 Ni2 S4 C30 -158.4(3) no
N28 Ni2 S4 Ni1 132.1(2) no
N28 Ni2 S4 C30 20.1(3) no
Ni1 Ni2 N28 C27 -134.2(6) no
Ni1 Ni2 N28 C29 47.0(6) no
S3 Ni2 N28 C27 -1.8(7) no
S3 Ni2 N28 C29 179.4(5) no
S4 Ni2 N28 C27 -175.6(7) no
S4 Ni2 N28 C29 5.6(5) no
Ni1 S1 C11 C12 7.1(8) no
Ni1 S1 C11 C16 -169.9(5) no
Ni1 S2 C20 C19 -40.2(5) no
Ni2 S2 C20 C19 -121.2(5) no
Ni2 S3 C21 C22 0.4(8) no
Ni2 S3 C21 C26 -179.5(5) no
Ni1 S4 C30 C29 -124.1(5) no
Ni2 S4 C30 C29 -43.0(6) no
Ni1 N18 C17 C12 0.6(12) no
C19 N18 C17 C12 -180.0(7) no
C17 N18 C19 C20 141.8(7) no
Ni1 N18 C19 C20 -38.7(7) no
Ni2 N28 C27 C22 0.7(12) no
C27 N28 C29 C30 143.7(7) no
C29 N28 C27 C22 179.5(7) no
Ni2 N28 C29 C30 -37.4(8) no
S1 C11 C12 C17 -0.9(11) no
C16 C11 C12 C13 -3.4(11) no
C16 C11 C12 C17 176.0(7) no
S1 C11 C16 C15 179.6(6) no
S1 C11 C12 C13 179.7(7) no
C12 C11 C16 C15 2.4(11) no
C11 C12 C13 C14 2.8(11) no
C17 C12 C13 C14 -176.7(7) no
C13 C12 C17 N18 175.2(8) no
C11 C12 C17 N18 -4.2(13) no
C12 C13 C14 C15 -1.0(12) no
C13 C14 C15 C16 -0.1(12) no
C14 C15 C16 C11 -0.7(12) no
N18 C19 C20 S2 52.7(7) no
C26 C21 C22 C27 177.9(7) no
S3 C21 C22 C23 179.2(6) no
S3 C21 C26 C25 -180.0(6) no
C22 C21 C26 C25 0.1(11) no
S3 C21 C22 C27 -2.1(11) no
C26 C21 C22 C23 -0.9(11) no
C21 C22 C23 C24 0.2(11) no
C21 C22 C27 N28 1.6(13) no
C23 C22 C27 N28 -179.6(8) no
C27 C22 C23 C24 -178.6(7) no
C22 C23 C24 C25 1.3(12) no
C23 C24 C25 C26 -2.1(12) no
C24 C25 C26 C21 1.4(12) no
N28 C29 C30 S4 53.8(7) no
